data_2105091
loop_
_publ_author_name
'Low, Kian Sing'
'Cole, Jacqueline M.'
'Zhou, Xiaolan'
'Yufa, Nataliya'

_publ_section_title
;
 Rationalizing the molecular origins of Ru- and Fe-based dyes for
 dye-sensitized solar cells
;
_journal_coeditor_code ZB5022
_journal_issue 2
_journal_name_full 'Acta Crystallographica Section B'
_journal_page_first 137
_journal_page_last 149
_journal_paper_doi 10.1107/S0108768112009263
_journal_volume 68
_journal_year 2012
_chemical_formula_moiety 'C30 H24 Fe N6, 2(NCS)'
_chemical_formula_sum 'C32 H24 Fe N8 S2'
_chemical_formula_weight 642.28
_chemical_name_systematic
;
 tris(2,2'-bipyridyl) iron(II) dithiocyanate
;
_space_group_IT_number 192
_space_group_name_Hall '-P 6 2c'
_symmetry_cell_setting hexagonal
_symmetry_space_group_name_Hall '-P 6 2c'
_symmetry_space_group_name_H-M 'P 6/m c c'
_atom_sites_solution_hydrogens geom
_atom_sites_solution_primary direct
_atom_sites_solution_secondary difmap
_audit_creation_method SHELXL-97
_cell_angle_alpha 90.00
_cell_angle_beta 90.00
_cell_angle_gamma 120.00
_cell_formula_units_Z 4
_cell_length_a 13.1837(9)
_cell_length_b 13.1837(9)
_cell_length_c 21.2735(14)
_cell_measurement_reflns_used 3247
_cell_measurement_temperature 150(2)
_cell_measurement_theta_max 54.971
_cell_measurement_theta_min 5.280
_cell_volume 3202.2(4)
_computing_cell_refinement 'CrystalClear (Rigaku Inc., 2008)'
_computing_data_collection 'CrystalClear (Rigaku Inc., 2008)'
_computing_data_reduction 'CrystalClear (Rigaku Inc., 2008)'
_computing_molecular_graphics 'SHELXTL (Sheldrick, 2008)'
_computing_publication_material 'WinGX publication routines (Farrugia, 1999)'
_computing_structure_refinement 'SHELXL-97 (Sheldrick, 2008)'
_computing_structure_solution
;
 SIR92 (Altomare et al., J. Appl. Cryst. (1994). 27, 435)
;
_diffrn_ambient_temperature 150(2)
_diffrn_detector_area_resol_mean 10
_diffrn_measured_fraction_theta_full 0.987
_diffrn_measured_fraction_theta_max 0.987
_diffrn_measurement_device_type 'Rigaku Saturn724+ (2x2 bin mode)'
_diffrn_measurement_method 'phi or omega oscillation scans'
_diffrn_radiation_monochromator graphite
_diffrn_radiation_source 'fine-focus sealed tube'
_diffrn_radiation_type MoK\a
_diffrn_radiation_wavelength 0.71075
_diffrn_reflns_av_R_equivalents 0.0434
_diffrn_reflns_av_sigmaI/netI 0.0275
_diffrn_reflns_limit_h_max 17
_diffrn_reflns_limit_h_min -17
_diffrn_reflns_limit_k_max 17
_diffrn_reflns_limit_k_min -16
_diffrn_reflns_limit_l_max 25
_diffrn_reflns_limit_l_min -27
_diffrn_reflns_number 26491
_diffrn_reflns_theta_full 27.48
_diffrn_reflns_theta_max 27.48
_diffrn_reflns_theta_min 3.57
_exptl_absorpt_coefficient_mu 0.200
_exptl_absorpt_correction_T_max 1.0000
_exptl_absorpt_correction_T_min 0.8573
_exptl_absorpt_correction_type empirical
_exptl_absorpt_process_details 'CrystalClear (Rigaku Inc., 2008)'
_exptl_crystal_colour Red
_exptl_crystal_density_diffrn 1.213
_exptl_crystal_density_method 'not measured'
_exptl_crystal_description Chip
_exptl_crystal_F_000 1216
_exptl_crystal_size_max 0.18
_exptl_crystal_size_mid 0.12
_exptl_crystal_size_min 0.10
_platon_squeeze_details
;
 The unit cell contains 2 NCS counterions and 3 acetonitirile molecules
 which have been treated as a diffuse contribution to the overall
 scattering without specific atom positions by SQUEEZE/PLATON.
 Refinement of F^2^ against ALL reflections.  The weighted R-factor wR and
 goodness of fit S are based on F^2^, conventional R-factors R are based
 on F, with F set to zero for negative F^2^. The threshold expression of
 F^2^ > 2\s(F^2^) is used only for calculating R-factors(gt) etc. and is
 not relevant to the choice of reflections for refinement.  R-factors based
 on F^2^ are statistically about twice as large as those based on F, and R-
 factors based on ALL data will be even larger.
;
_refine_diff_density_max 0.323
_refine_diff_density_min -0.270
_refine_ls_extinction_method none
_refine_ls_goodness_of_fit_ref 1.134
_refine_ls_hydrogen_treatment constr
_refine_ls_matrix_type full
_refine_ls_number_parameters 57
_refine_ls_number_reflns 1259
_refine_ls_number_restraints 0
_refine_ls_restrained_S_all 1.134
_refine_ls_R_factor_all 0.0541
_refine_ls_R_factor_gt 0.0487
_refine_ls_shift/su_max 0.000
_refine_ls_shift/su_mean 0.000
_refine_ls_structure_factor_coef Fsqd
_refine_ls_weighting_details 'calc w=1/[\s^2^(Fo^2^)+(0.0452P)^2^+3.3496P] where P=(Fo^2^+2Fc^2^)/3'
_refine_ls_weighting_scheme calc
_refine_ls_wR_factor_gt 0.1118
_refine_ls_wR_factor_ref 0.1145
_reflns_number_gt 1165
_reflns_number_total 1259
_reflns_threshold_expression >2\s(I)
_cod_data_source_file zb5022.cif
_cod_data_source_block II
_cod_original_sg_symbol_H-M P6/mcc
_cod_database_code 2105091

loop_
_symmetry_equiv_pos_as_xyz
'x, y, z'
'x-y, x, z'
'-y, x-y, z'
'-x, -y, z'
'-x+y, -x, z'
'y, -x+y, z'
'-y, -x, -z+1/2'
'x-y, -y, -z+1/2'
'x, x-y, -z+1/2'
'y, x, -z+1/2'
'-x+y, y, -z+1/2'
'-x, -x+y, -z+1/2'
'-x, -y, -z'
'-x+y, -x, -z'
'y, -x+y, -z'
'x, y, -z'
'x-y, x, -z'
'-y, x-y, -z'
'y, x, z-1/2'
'-x+y, y, z-1/2'
'-x, -x+y, z-1/2'
'-y, -x, z-1/2'
'x-y, -y, z-1/2'
'x, x-y, z-1/2'

loop_
_atom_site_type_symbol
_atom_site_label
_atom_site_fract_x
_atom_site_fract_y
_atom_site_fract_z
_atom_site_U_iso_or_equiv
_atom_site_adp_type
_atom_site_calc_flag
_atom_site_refinement_flags
_atom_site_occupancy
_atom_site_symmetry_multiplicity
N N1 0.67794(13) 0.21313(14) 0.19921(8) 0.0230(4) Uani d . 1 1
C C4 0.78247(19) 0.10828(18) 0.18768(11) 0.0320(5) Uani d . 1 1
H H4A 0.8363 0.0889 0.2035 0.038 Uiso calc R 1 1
C C5 0.75801(15) 0.18462(15) 0.22066(10) 0.0235(4) Uani d . 1 1
C C1 0.62321(18) 0.16518(17) 0.14468(10) 0.0282(4) Uani d . 1 1
H H1A 0.5676 0.1831 0.1300 0.034 Uiso calc R 1 1
C C3 0.7263(2) 0.06123(18) 0.13113(11) 0.0351(5) Uani d . 1 1
H H3A 0.7426 0.0109 0.1083 0.042 Uiso calc R 1 1
C C2 0.64568(19) 0.09035(18) 0.10931(11) 0.0330(5) Uani d . 1 1
H H2A 0.6070 0.0602 0.0714 0.040 Uiso calc R 1 1
Fe Fe 0.6667 0.3333 0.2500 0.0189(2) Uani d S 1 6

loop_
_atom_site_aniso_label
_atom_site_aniso_U_11
_atom_site_aniso_U_22
_atom_site_aniso_U_33
_atom_site_aniso_U_12
_atom_site_aniso_U_13
_atom_site_aniso_U_23
N1 0.0212(8) 0.0185(7) 0.0269(8) 0.0080(6) 0.0015(6) 0.0005(6)
C4 0.0328(11) 0.0257(10) 0.0409(12) 0.0172(9) 0.0057(9) 0.0022(9)
C5 0.0208(8) 0.0183(8) 0.0317(10) 0.0101(7) 0.0039(7) 0.0028(7)
C1 0.0277(10) 0.0244(9) 0.0301(11) 0.0112(8) -0.0026(8) -0.0038(8)
C3 0.0434(12) 0.0234(10) 0.0391(12) 0.0170(10) 0.0108(10) -0.0029(8)
C2 0.0338(11) 0.0256(10) 0.0332(11) 0.0101(9) 0.0010(9) -0.0061(8)
Fe 0.0170(2) 0.0170(2) 0.0229(3) 0.00848(12) 0.000 0.000

loop_
_atom_type_symbol
_atom_type_description
_atom_type_scat_dispersion_real
_atom_type_scat_dispersion_imag
_atom_type_scat_source
C C 0.0033 0.0016 'International Tables Vol C Tables 4.2.6.8 and 6.1.1.4'
H H 0.0000 0.0000 'International Tables Vol C Tables 4.2.6.8 and 6.1.1.4'
N N 0.0061 0.0033 'International Tables Vol C Tables 4.2.6.8 and 6.1.1.4'
S S 0.1246 0.1234 'International Tables Vol C Tables 4.2.6.8 and 6.1.1.4'
Fe Fe 0.3463 0.8444 'International Tables Vol C Tables 4.2.6.8 and 6.1.1.4'

loop_
_geom_angle_atom_site_label_1
_geom_angle_atom_site_label_2
_geom_angle_atom_site_label_3
_geom_angle_site_symmetry_1
_geom_angle_site_symmetry_3
_geom_angle
C1 N1 C5 . . 117.79(17)
C1 N1 Fe . . 127.46(13)
C5 N1 Fe . . 114.53(13)
C3 C4 C5 . . 119.7(2)
C3 C4 H4A . . 120.1
C5 C4 H4A . . 120.1
N1 C5 C4 . . 121.47(19)
N1 C5 C5 . 7_665 114.54(11)
C4 C5 C5 . 7_665 123.98(13)
N1 C1 C2 . . 123.20(19)
N1 C1 H1A . . 118.4
C2 C1 H1A . . 118.4
C2 C3 C4 . . 118.81(19)
C2 C3 H3A . . 120.6
C4 C3 H3A . . 120.6
C3 C2 C1 . . 119.0(2)
C3 C2 H2A . . 120.5
C1 C2 H2A . . 120.5
N1 Fe N1 7_665 . 81.67(9)
N1 Fe N1 7_665 11_655 93.16(6)
N1 Fe N1 . 11_655 92.47(9)
N1 Fe N1 7_665 3_655 92.47(9)
N1 Fe N1 . 3_655 93.16(6)
N1 Fe N1 11_655 3_655 172.56(9)
N1 Fe N1 7_665 9 93.16(6)
N1 Fe N1 . 9 172.56(9)
N1 Fe N1 11_655 9 93.16(6)
N1 Fe N1 3_655 9 81.67(9)
N1 Fe N1 7_665 5_665 172.56(9)
N1 Fe N1 . 5_665 93.16(6)
N1 Fe N1 11_655 5_665 81.67(9)
N1 Fe N1 3_655 5_665 93.16(6)
N1 Fe N1 9 5_665 92.47(9)

loop_
_geom_bond_atom_site_label_1
_geom_bond_atom_site_label_2
_geom_bond_site_symmetry_2
_geom_bond_distance
N1 C1 . 1.345(3)
N1 C5 . 1.364(2)
N1 Fe . 1.9841(16)
C4 C3 . 1.386(3)
C4 C5 . 1.391(3)
C4 H4A . 0.9300
C5 C5 7_665 1.460(4)
C1 C2 . 1.386(3)
C1 H1A . 0.9300
C3 C2 . 1.378(3)
C3 H3A . 0.9300
C2 H2A . 0.9300
Fe N1 7_665 1.9841(16)
Fe N1 11_655 1.9841(16)
Fe N1 3_655 1.9841(16)
Fe N1 9 1.9841(16)
Fe N1 5_665 1.9841(16)

loop_
_platon_squeeze_void_nr
_platon_squeeze_void_average_x
_platon_squeeze_void_average_y
_platon_squeeze_void_average_z
_platon_squeeze_void_volume
_platon_squeeze_void_count_electrons
_platon_squeeze_void_content
1 -0.009 -0.008 -0.072 1005 285 ' '
2 0.000 0.500 0.250 7 1 ' '
3 0.000 0.500 0.750 7 1 ' '
4 0.500 0.000 0.250 7 1 ' '
5 0.500 0.000 0.750 7 1 ' '
6 0.500 0.500 0.250 7 1 ' '
7 0.500 0.500 0.750 7 1 ' '
